data_4310545
loop_
_publ_author_name
'Gregory M. Ferrence'
'Eugenio Sim\'on-Manso'
'Brian K. Breedlove'
'Leah Meeuwenberg'
'Clifford P. Kubiak'

_publ_section_title
;
 Structural, Spectroscopic, and Electrochemical Studies of the Complexes
 [Ni2(\m-CNR)(CNR)2(\m-dppm)2]n+ (n= 0, 1, 2): Unusual Examples of
 Nickel(0)-Nickel(I) and Nickel(0)-Nickel(II) Mixed Valency
;
_journal_name_full 'Inorganic Chemistry'
_journal_page_first 1071
_journal_page_last 1081
_journal_paper_doi 10.1021/ic035021j
_journal_volume 43
_journal_year 2004
_chemical_formula_sum 'C65 H71 N3 Ni2 P4'
_chemical_formula_weight 1135.14
_chemical_name_common Ni2(m-dppm)2(m-CNterBu)(CNterBu)2
_chemical_name_systematic
; 
(\m~2~-terbutylisocianide)bis(terbutylisocianide) 
(bis(\m~2~-bis(diphenylphosphino) 
methane)-di-nickel 
;
_space_group_IT_number 15
_symmetry_cell_setting monoclinic
_symmetry_space_group_name_Hall '-C 2yc'
_symmetry_space_group_name_H-M 'C 1 2/c 1'
_atom_sites_solution_hydrogens geom
_atom_sites_solution_primary direct
_atom_sites_solution_secondary difmap
_audit_creation_method SHELXL-97
_cell_angle_alpha 90.00
_cell_angle_beta 109.16(3)
_cell_angle_gamma 90.00
_cell_formula_units_Z 4
_cell_length_a 23.657(5)
_cell_length_b 11.322(2)
_cell_length_c 23.208(5)
_cell_measurement_temperature 100(2)
_cell_volume 5872(2)
_computing_cell_refinement
; 
SAINT PLUS 
;
_computing_data_collection
; 
SAINT PLUS 
;
_computing_data_reduction 'SAINT PLUS'
_computing_publication_material 'SHELXL-97 '
_computing_structure_refinement 'SHELXL-97 (Sheldrick, 1997)'
_computing_structure_solution 'SHELXS-97 (Sheldrick, 1990)'
_diffrn_ambient_temperature 100(2)
_diffrn_detector_area_resol_mean 512
_diffrn_measured_fraction_theta_full 0.999
_diffrn_measured_fraction_theta_max 0.999
_diffrn_measurement_device_type
; 
Bruker SMART CCD 
;
_diffrn_radiation_monochromator graphite
_diffrn_radiation_source 'fine-focus sealed tube'
_diffrn_radiation_type MoK\a
_diffrn_radiation_wavelength 0.71073
_diffrn_reflns_av_R_equivalents 0.0571
_diffrn_reflns_av_sigmaI/netI 0.0353
_diffrn_reflns_limit_h_max 26
_diffrn_reflns_limit_h_min -26
_diffrn_reflns_limit_k_max 12
_diffrn_reflns_limit_k_min -12
_diffrn_reflns_limit_l_max 25
_diffrn_reflns_limit_l_min -25
_diffrn_reflns_number 17682
_diffrn_reflns_theta_full 23.26
_diffrn_reflns_theta_max 23.26
_diffrn_reflns_theta_min 1.82
_exptl_absorpt_coefficient_mu 0.792
_exptl_absorpt_correction_T_max 0.853
_exptl_absorpt_correction_T_min 0.826
_exptl_absorpt_correction_type empiric
_exptl_absorpt_process_details SADABS
_exptl_crystal_colour red
_exptl_crystal_density_diffrn 1.284
_exptl_crystal_density_method 'not measured'
_exptl_crystal_description
; 
rectangular prism 
;
_exptl_crystal_F_000 2382.7
_exptl_crystal_size_max 0.4
_exptl_crystal_size_mid 0.2
_exptl_crystal_size_min 0.2
_refine_diff_density_max 0.481
_refine_diff_density_min -0.291
_refine_diff_density_rms 0.059
_refine_ls_extinction_coef 0.00000(7)
_refine_ls_extinction_expression Fc^*^=kFc[1+0.001xFc^2^\l^3^/sin(2\q)]^-1/4^
_refine_ls_extinction_method SHELXL
_refine_ls_goodness_of_fit_ref 1.074
_refine_ls_hydrogen_treatment mixed
_refine_ls_matrix_type full
_refine_ls_number_parameters 367
_refine_ls_number_reflns 4219
_refine_ls_number_restraints 0
_refine_ls_restrained_S_all 1.074
_refine_ls_R_factor_all 0.0362
_refine_ls_R_factor_gt 0.0324
_refine_ls_shift/su_max 7.663
_refine_ls_shift/su_mean 0.024
_refine_ls_structure_factor_coef Fsqd
_refine_ls_weighting_details 'calc w=1/[\s^2^(Fo^2^)+(0.0489P)^2^+4.9063P] where P=(Fo^2^+2Fc^2^)/3'
_refine_ls_weighting_scheme calc
_refine_ls_wR_factor_gt 0.0870
_refine_ls_wR_factor_ref 0.0887
_reflns_number_gt 3721
_reflns_number_total 4219
_reflns_threshold_expression >2sigma(I)
_cod_data_source_file ic035021jsi20030902_015739_1.cif
_cod_data_source_block 6
_cod_depositor_comments
;
The following automatic conversions were performed:
'_diffrn_ambient_temperature,k' tag replaced with
'_diffrn_ambient_temperature'.

Automatic conversion script
Id: cif_correct_tags 1440 2010-10-19 06:21:57Z saulius 

The following automatic conversions were performed:

'_cell_measurement_temperature' value '-173(2)' was changed to
'100(2)' - it was converted from degrees Celsius(C) to
Kelvins(K).

'_diffrn_ambient_temperature' value '-173(2)' was
changed to '100(2)' - it was converted from degrees Celsius(C) to
Kelvins(K).

Automatic conversion script
Id: cif_fix_values 1569 2011-02-09 13:29:24Z adriana 
;
_cod_original_formula_sum 'C65H71N3Ni2 P4'
_cod_database_code 4310545

loop_
_symmetry_equiv_pos_as_xyz
'x, y, z'
'-x, y, -z+1/2'
'x+1/2, y+1/2, z'
'-x+1/2, y+1/2, -z+1/2'
'-x, -y, -z'
'x, -y, z-1/2'
'-x+1/2, -y+1/2, -z'
'x+1/2, -y+1/2, z-1/2'

loop_
_atom_site_label
_atom_site_type_symbol
_atom_site_fract_x
_atom_site_fract_y
_atom_site_fract_z
_atom_site_U_iso_or_equiv
_atom_site_adp_type
_atom_site_occupancy
_atom_site_symmetry_multiplicity
_atom_site_calc_flag
_atom_site_refinement_flags
_atom_site_disorder_assembly
_atom_site_disorder_group
Ni1 Ni 0.444170(12) 0.72330(2) 0.219428(12) 0.01913(13) Uani 1 1 d . . .
P2 P 0.41988(2) 0.61822(5) 0.28672(3) 0.01998(16) Uani 1 1 d . . .
P1 P 0.45019(2) 0.60418(5) 0.14726(3) 0.01936(16) Uani 1 1 d . . .
C21 C 0.40194(9) 0.7028(2) 0.34630(10) 0.0224(5) Uani 1 1 d . . .
C15 C 0.35476(10) 0.5190(2) 0.26285(10) 0.0253(5) Uani 1 1 d . . .
C9 C 0.44736(9) 0.6725(2) 0.07411(10) 0.0210(5) Uani 1 1 d . . .
C35 C 0.47942(9) 0.52004(19) 0.33264(10) 0.0221(5) Uani 1 1 d . . .
H35A H 0.4819 0.4501 0.3095 0.026 Uiso 1 1 calc R . .
H35B H 0.4714 0.4956 0.3692 0.026 Uiso 1 1 calc R . .
C23 C 0.37129(11) 0.7146(2) 0.43550(12) 0.0353(6) Uani 1 1 d . . .
H23 H 0.3590 0.6773 0.4651 0.042 Uiso 1 1 calc R . .
C16 C 0.29837(11) 0.5703(3) 0.23926(12) 0.0395(7) Uani 1 1 d . . .
H16 H 0.2947 0.6522 0.2387 0.047 Uiso 1 1 calc R . .
C3 C 0.39352(10) 0.4877(2) 0.11840(10) 0.0264(6) Uani 1 1 d . . .
N1 N 0.33098(9) 0.85102(18) 0.15368(9) 0.0302(5) Uani 1 1 d . . .
C12 C 0.44533(11) 0.7849(2) -0.03327(12) 0.0353(6) Uani 1 1 d . . .
H12 H 0.4447 0.8224 -0.0691 0.042 Uiso 1 1 calc R . .
C8 C 0.40528(12) 0.3721(2) 0.10705(11) 0.0351(6) Uani 1 1 d . . .
H8 H 0.4445 0.3478 0.1136 0.042 Uiso 1 1 calc R . .
C22 C 0.38288(10) 0.6488(2) 0.39057(11) 0.0294(6) Uani 1 1 d . . .
H22 H 0.3779 0.5673 0.3899 0.035 Uiso 1 1 calc R . .
C20 C 0.35864(11) 0.3974(2) 0.26247(12) 0.0332(6) Uani 1 1 d . . .
H20 H 0.3958 0.3612 0.2782 0.040 Uiso 1 1 calc R . .
C10 C 0.44936(11) 0.7942(2) 0.07093(11) 0.0305(6) Uani 1 1 d . . .
H10 H 0.4513 0.8392 0.1051 0.037 Uiso 1 1 calc R . .
C14 C 0.44397(11) 0.6077(2) 0.02242(11) 0.0312(6) Uani 1 1 d . . .
H14 H 0.4423 0.5257 0.0236 0.037 Uiso 1 1 calc R . .
C11 C 0.44851(12) 0.8500(2) 0.01751(12) 0.0393(7) Uani 1 1 d . . .
H11 H 0.4501 0.9320 0.0161 0.047 Uiso 1 1 calc R . .
C25 C 0.39589(11) 0.8903(2) 0.39247(12) 0.0385(7) Uani 1 1 d . . .
H25 H 0.4001 0.9720 0.3929 0.046 Uiso 1 1 calc R . .
C5 C 0.28824(13) 0.4398(3) 0.08725(13) 0.0503(8) Uani 1 1 d . . .
H5 H 0.2489 0.4633 0.0805 0.060 Uiso 1 1 calc R . .
C24 C 0.37788(11) 0.8356(3) 0.43658(12) 0.0369(6) Uani 1 1 d . . .
H24 H 0.3702 0.8801 0.4669 0.044 Uiso 1 1 calc R . .
C17 C 0.24770(12) 0.5011(3) 0.21659(14) 0.0511(8) Uani 1 1 d . . .
H17 H 0.2103 0.5366 0.2017 0.061 Uiso 1 1 calc R . .
C18 C 0.25239(12) 0.3796(3) 0.21592(13) 0.0474(8) Uani 1 1 d . . .
H18 H 0.2184 0.3330 0.2000 0.057 Uiso 1 1 calc R . .
C4 C 0.33407(11) 0.5200(2) 0.10869(12) 0.0382(7) Uani 1 1 d . . .
H4 H 0.3253 0.5970 0.1169 0.046 Uiso 1 1 calc R . .
C19 C 0.30772(13) 0.3284(3) 0.23894(13) 0.0435(7) Uani 1 1 d . . .
H19 H 0.3112 0.2466 0.2388 0.052 Uiso 1 1 calc R . .
C6 C 0.30024(14) 0.3256(3) 0.07583(12) 0.0523(9) Uani 1 1 d . . .
H6 H 0.2692 0.2714 0.0614 0.063 Uiso 1 1 calc R . .
C7 C 0.35827(16) 0.2917(3) 0.08577(12) 0.0497(9) Uani 1 1 d . . .
H7 H 0.3665 0.2139 0.0782 0.060 Uiso 1 1 calc R . .
C13 C 0.44303(12) 0.6637(2) -0.03077(11) 0.0367(6) Uani 1 1 d . . .
H13 H 0.4408 0.6191 -0.0651 0.044 Uiso 1 1 calc R . .
C26 C 0.40784(10) 0.8245(2) 0.34751(11) 0.0306(6) Uani 1 1 d . . .
H26 H 0.4199 0.8623 0.3179 0.037 Uiso 1 1 calc R . .
C31 C 0.22527(13) 0.8261(4) 0.10571(16) 0.0756(11) Uani 1 1 d . . .
H31A H 0.2323 0.7453 0.0975 0.113 Uiso 1 1 calc R . .
H31B H 0.1907 0.8551 0.0741 0.113 Uiso 1 1 calc R . .
H31C H 0.2187 0.8312 0.1443 0.113 Uiso 1 1 calc R . .
C34 C 0.27931(12) 0.8999(4) 0.10762(14) 0.0619(11) Uani 1 1 d . . .
C33 C 0.27078(19) 1.0241(4) 0.1258(3) 0.128(2) Uani 1 1 d . . .
H33A H 0.2575 1.0227 0.1606 0.192 Uiso 1 1 calc R . .
H33B H 0.2414 1.0630 0.0925 0.192 Uiso 1 1 calc R . .
H33C H 0.3080 1.0660 0.1358 0.192 Uiso 1 1 calc R . .
C1 C 0.37619(11) 0.8058(2) 0.18053(11) 0.0245(5) Uani 1 1 d . . .
C2 C 0.5000 0.8505(3) 0.2500 0.0260(8) Uani 1 2 d S . .
N2 N 0.5000 0.9567(3) 0.2500 0.0697(13) Uani 1 2 d S . .
C32 C 0.29290(17) 0.8916(7) 0.04820(18) 0.163(3) Uani 1 1 d . . .
H32A H 0.3234 0.9477 0.0486 0.245 Uiso 1 1 calc R . .
H32B H 0.2573 0.9084 0.0146 0.245 Uiso 1 1 calc R . .
H32C H 0.3066 0.8133 0.0438 0.245 Uiso 1 1 calc R . .
C27 C 0.4813(2) 1.0656(4) 0.2342(3) 0.038(2) Uani 0.495(11) 1 d P . .
C28 C 0.4620(3) 1.0635(5) 0.1651(3) 0.044(3) Uani 0.474(12) 1 d P . .
H28A H 0.4448 1.1384 0.1492 0.067 Uiso 0.55(6) 1 calc PR . .
H28B H 0.4329 1.0023 0.1497 0.067 Uiso 0.44(6) 1 calc PR . .
H28C H 0.4962 1.0486 0.1525 0.067 Uiso 0.59(6) 1 calc PR . .
C30 C 0.4267(3) 1.0844(5) 0.2549(4) 0.066(3) Uani 0.583(14) 1 d P . .
H30A H 0.4300 1.0670 0.2968 0.079 Uiso 0.44(7) 1 calc PR . .
H30B H 0.3869 1.0795 0.2249 0.079 Uiso 0.32(6) 1 calc PR . .
C29 C 0.4738(3) 1.1667(5) 0.2421(4) 0.091(3) Uani 0.614(12) 1 d P . .

loop_
_atom_site_aniso_label
_atom_site_aniso_U_11
_atom_site_aniso_U_22
_atom_site_aniso_U_33
_atom_site_aniso_U_23
_atom_site_aniso_U_13
_atom_site_aniso_U_12
Ni1 0.01547(19) 0.0193(2) 0.02196(19) 0.00226(11) 0.00528(13) 0.00150(11)
P2 0.0161(3) 0.0205(3) 0.0225(3) 0.0006(2) 0.0052(2) -0.0024(2)
P1 0.0168(3) 0.0181(3) 0.0217(3) 0.0000(2) 0.0044(2) -0.0016(2)
C21 0.0114(11) 0.0282(13) 0.0246(12) -0.0005(10) 0.0019(9) 0.0011(9)
C15 0.0219(12) 0.0316(14) 0.0228(12) -0.0012(10) 0.0081(10) -0.0086(10)
C9 0.0129(11) 0.0257(13) 0.0230(12) 0.0016(10) 0.0039(9) 0.0005(9)
C35 0.0238(12) 0.0181(12) 0.0235(12) -0.0002(10) 0.0066(10) -0.0020(10)
C23 0.0287(14) 0.0509(18) 0.0286(14) -0.0013(12) 0.0123(11) 0.0007(12)
C16 0.0255(14) 0.0434(16) 0.0436(16) 0.0058(13) 0.0031(12) -0.0064(12)
C3 0.0282(13) 0.0277(14) 0.0194(12) 0.0027(10) 0.0024(10) -0.0089(10)
N1 0.0227(12) 0.0336(12) 0.0321(11) 0.0067(10) 0.0063(9) 0.0084(10)
C12 0.0325(15) 0.0477(18) 0.0278(14) 0.0103(12) 0.0129(12) 0.0010(12)
C8 0.0460(16) 0.0308(15) 0.0281(14) -0.0020(11) 0.0115(12) -0.0126(12)
C22 0.0251(13) 0.0329(14) 0.0297(13) -0.0005(11) 0.0083(11) -0.0034(11)
C20 0.0277(14) 0.0349(15) 0.0377(15) -0.0045(12) 0.0117(11) -0.0097(11)
C10 0.0341(15) 0.0300(15) 0.0279(14) -0.0002(11) 0.0110(11) -0.0030(11)
C14 0.0362(14) 0.0274(14) 0.0284(14) -0.0003(11) 0.0084(11) 0.0039(11)
C11 0.0518(17) 0.0304(15) 0.0366(16) 0.0082(12) 0.0159(13) -0.0045(13)
C25 0.0364(15) 0.0313(15) 0.0495(17) -0.0071(13) 0.0163(13) 0.0054(12)
C5 0.0332(16) 0.060(2) 0.0464(17) 0.0085(15) -0.0028(13) -0.0231(15)
C24 0.0255(14) 0.0500(18) 0.0363(15) -0.0102(13) 0.0115(11) 0.0065(12)
C17 0.0229(14) 0.062(2) 0.059(2) 0.0094(16) 0.0008(13) -0.0137(14)
C18 0.0333(16) 0.063(2) 0.0409(17) -0.0003(14) 0.0053(13) -0.0282(15)
C4 0.0281(14) 0.0413(16) 0.0374(15) 0.0061(12) 0.0002(12) -0.0103(12)
C19 0.0459(18) 0.0385(16) 0.0489(17) -0.0093(14) 0.0191(14) -0.0211(14)
C6 0.053(2) 0.068(2) 0.0265(15) 0.0024(15) -0.0001(14) -0.0424(18)
C7 0.088(3) 0.0324(16) 0.0297(15) -0.0066(12) 0.0205(16) -0.0309(16)
C13 0.0413(16) 0.0439(17) 0.0258(14) -0.0019(12) 0.0123(12) 0.0064(13)
C26 0.0262(13) 0.0294(14) 0.0391(15) -0.0001(12) 0.0147(11) 0.0036(11)
C31 0.0257(17) 0.134(4) 0.057(2) 0.011(2) 0.0012(15) 0.006(2)
C34 0.0254(15) 0.113(3) 0.0479(18) 0.0462(19) 0.0129(13) 0.0263(17)
C33 0.077(3) 0.072(3) 0.261(7) 0.097(4) 0.090(4) 0.054(2)
C1 0.0248(14) 0.0235(12) 0.0259(13) 0.0011(10) 0.0096(11) -0.0015(11)
C2 0.0228(18) 0.027(2) 0.0302(19) 0.000 0.0115(15) 0.000
N2 0.130(4) 0.018(2) 0.092(3) 0.000 0.077(3) 0.000
C32 0.047(2) 0.393(10) 0.049(2) 0.099(4) 0.0145(19) 0.060(4)
C27 0.037(4) 0.014(4) 0.060(5) 0.003(2) 0.012(3) 0.004(2)
C28 0.041(4) 0.028(4) 0.061(5) 0.012(3) 0.013(3) 0.006(3)
C30 0.058(5) 0.059(4) 0.084(6) 0.000(3) 0.030(4) 0.013(3)
C29 0.076(4) 0.039(5) 0.137(7) 0.001(4) 0.007(5) 0.008(3)

loop_
_atom_type_symbol
_atom_type_description
_atom_type_scat_dispersion_real
_atom_type_scat_dispersion_imag
_atom_type_scat_source
C C 0.0033 0.0016 'International Tables Vol C Tables 4.2.6.8 and 6.1.1.4'
H H 0.0000 0.0000 'International Tables Vol C Tables 4.2.6.8 and 6.1.1.4'
N N 0.0061 0.0033 'International Tables Vol C Tables 4.2.6.8 and 6.1.1.4'
P P 0.1023 0.0942 'International Tables Vol C Tables 4.2.6.8 and 6.1.1.4'
Ni Ni 0.3393 1.1124 'International Tables Vol C Tables 4.2.6.8 and 6.1.1.4'

loop_
_geom_angle_atom_site_label_1
_geom_angle_atom_site_label_2
_geom_angle_atom_site_label_3
_geom_angle
_geom_angle_site_symmetry_1
_geom_angle_site_symmetry_3
_geom_angle_publ_flag
C1 Ni1 C2 100.72(10) . . ?
C1 Ni1 P2 103.71(8) . . ?
C2 Ni1 P2 116.96(4) . . ?
C1 Ni1 P1 101.83(8) . . ?
C2 Ni1 P1 122.23(4) . . ?
P2 Ni1 P1 108.03(3) . . ?
C1 Ni1 Ni1 149.12(7) . 2_655 ?
C2 Ni1 Ni1 48.42(7) . 2_655 ?
P2 Ni1 Ni1 93.99(3) . 2_655 ?
P1 Ni1 Ni1 96.31(3) . 2_655 ?
C35 P2 C15 102.25(11) . . ?
C35 P2 C21 101.58(10) . . ?
C15 P2 C21 99.62(10) . . ?
C35 P2 Ni1 114.39(8) . . ?
C15 P2 Ni1 120.54(8) . . ?
C21 P2 Ni1 115.66(8) . . ?
C35 P1 C3 102.22(11) 2_655 . ?
C35 P1 C9 101.92(10) 2_655 . ?
C3 P1 C9 99.39(10) . . ?
C35 P1 Ni1 113.90(8) 2_655 . ?
C3 P1 Ni1 119.76(8) . . ?
C9 P1 Ni1 116.94(8) . . ?
C26 C21 C22 118.5(2) . . ?
C26 C21 P2 119.07(18) . . ?
C22 C21 P2 122.45(18) . . ?
C20 C15 C16 118.1(2) . . ?
C20 C15 P2 124.09(19) . . ?
C16 C15 P2 117.60(19) . . ?
C10 C9 C14 118.3(2) . . ?
C10 C9 P1 118.39(17) . . ?
C14 C9 P1 123.26(18) . . ?
P2 C35 P1 106.96(11) . 2_655 ?
C24 C23 C22 120.1(2) . . ?
C17 C16 C15 120.8(3) . . ?
C8 C3 C4 118.1(2) . . ?
C8 C3 P1 125.42(19) . . ?
C4 C3 P1 116.44(19) . . ?
C1 N1 C34 165.9(2) . . ?
C11 C12 C13 119.5(2) . . ?
C3 C8 C7 119.9(3) . . ?
C23 C22 C21 120.9(2) . . ?
C15 C20 C19 120.9(3) . . ?
C9 C10 C11 120.8(2) . . ?
C13 C14 C9 120.7(2) . . ?
C12 C11 C10 120.3(2) . . ?
C24 C25 C26 120.5(3) . . ?
C6 C5 C4 120.3(3) . . ?
C23 C24 C25 119.6(2) . . ?
C18 C17 C16 120.4(3) . . ?
C19 C18 C17 119.2(3) . . ?
C5 C4 C3 121.2(3) . . ?
C18 C19 C20 120.7(3) . . ?
C5 C6 C7 119.5(3) . . ?
C6 C7 C8 121.0(3) . . ?
C12 C13 C14 120.4(2) . . ?
C21 C26 C25 120.4(2) . . ?
N1 C34 C33 108.1(3) . . ?
N1 C34 C31 108.1(3) . . ?
C33 C34 C31 109.6(3) . . ?
N1 C34 C32 105.6(2) . . ?
C33 C34 C32 113.7(4) . . ?
C31 C34 C32 111.5(4) . . ?
N1 C1 Ni1 175.1(2) . . ?
N2 C2 Ni1 138.42(7) . . ?
N2 C2 Ni1 138.42(7) . 2_655 ?
Ni1 C2 Ni1 83.16(14) . 2_655 ?
C2 N2 C27 159.0(2) . 2_655 ?
C2 N2 C27 159.0(2) . . ?
C27 N2 C27 41.9(5) 2_655 . ?
C27 C27 C29 91.7(5) 2_655 . ?
C27 C27 N2 69.0(2) 2_655 . ?
C29 C27 N2 156.1(7) . . ?
C27 C27 C28 134.6(10) 2_655 . ?
C29 C27 C28 99.9(6) . . ?
N2 C27 C28 103.7(4) . . ?
C27 C27 C29 50.4(3) 2_655 2_655 ?
C29 C27 C29 49.0(6) . 2_655 ?
N2 C27 C29 117.9(4) . 2_655 ?
C28 C27 C29 108.9(5) . 2_655 ?
C27 C27 C30 115.1(10) 2_655 . ?
C29 C27 C30 68.3(5) . . ?
N2 C27 C30 106.4(4) . . ?
C28 C27 C30 109.9(5) . . ?
C29 C27 C30 109.8(5) 2_655 . ?
C27 C30 C29 45.0(3) . . ?
C29 C29 C27 81.4(5) 2_655 . ?
C29 C29 C27 49.6(3) 2_655 2_655 ?
C27 C29 C27 38.0(4) . 2_655 ?
C29 C29 C30 133.8(7) 2_655 . ?
C27 C29 C30 66.7(5) . . ?
C27 C29 C30 86.6(4) 2_655 . ?

loop_
_geom_bond_atom_site_label_1
_geom_bond_atom_site_label_2
_geom_bond_distance
_geom_bond_site_symmetry_2
_geom_bond_publ_flag
Ni1 C1 1.823(2) . ?
Ni1 C2 1.925(3) . ?
Ni1 P2 2.1849(7) . ?
Ni1 P1 2.1911(7) . ?
Ni1 Ni1 2.5555(10) 2_655 ?
P2 C35 1.836(2) . ?
P2 C15 1.839(2) . ?
P2 C21 1.842(2) . ?
P1 C35 1.841(2) 2_655 ?
P1 C3 1.842(2) . ?
P1 C9 1.847(2) . ?
C21 C26 1.384(3) . ?
C21 C22 1.391(3) . ?
C15 C20 1.380(4) . ?
C15 C16 1.392(4) . ?
C9 C10 1.381(3) . ?
C9 C14 1.386(3) . ?
C35 P1 1.841(2) 2_655 ?
C23 C24 1.378(4) . ?
C23 C22 1.380(4) . ?
C16 C17 1.384(4) . ?
C3 C8 1.382(4) . ?
C3 C4 1.398(4) . ?
N1 C1 1.165(3) . ?
N1 C34 1.444(3) . ?
C12 C11 1.371(4) . ?
C12 C13 1.375(4) . ?
C8 C7 1.396(4) . ?
C20 C19 1.389(4) . ?
C10 C11 1.386(3) . ?
C14 C13 1.381(3) . ?
C25 C24 1.378(4) . ?
C25 C26 1.385(4) . ?
C5 C6 1.368(5) . ?
C5 C4 1.376(4) . ?
C17 C18 1.381(4) . ?
C18 C19 1.369(4) . ?
C6 C7 1.370(5) . ?
C31 C34 1.516(5) . ?
C34 C33 1.500(6) . ?
C34 C32 1.518(5) . ?
C2 N2 1.202(5) . ?
C2 Ni1 1.925(3) 2_655 ?
N2 C27 1.321(6) 2_655 ?
N2 C27 1.321(6) . ?
C27 C27 0.945(10) 2_655 ?
C27 C29 1.182(7) . ?
C27 C28 1.517(9) . ?
C27 C29 1.535(7) 2_655 ?
C27 C30 1.536(9) . ?
C30 C29 1.554(9) . ?
C29 C29 1.172(13) 2_655 ?
C29 C27 1.535(7) 2_655 ?
